data_7000299
loop_
_publ_author_name
'Lee, Young Hoon'
'Harrowfield, Jack'
'Kim, Yang'
'Lim, Woo Taik'
'Park, Yu Cheol'
'Thu\'ery, Pierre'

_publ_section_title
;
 Functionalised azetidines as ligands: pyridyl-complemented
 coordination
;
_journal_issue 3
_journal_name_full 'Dalton Transactions'
_journal_page_first 434
_journal_page_last 442
_journal_paper_doi 10.1039/b812295d
_journal_year 2009
_chemical_formula_sum 'C21 H21 N O6 S2'
_chemical_formula_weight 447.51
_chemical_name_systematic
;
?
;
_space_group_IT_number 29
_symmetry_cell_setting orthorhombic
_symmetry_space_group_name_Hall 'P 2c -2ac'
_symmetry_space_group_name_H-M 'P c a 21'
_atom_sites_solution_hydrogens geom
_atom_sites_solution_primary direct
_atom_sites_solution_secondary difmap
_audit_creation_method SHELXL-97
_cell_angle_alpha 90.00
_cell_angle_beta 90.00
_cell_angle_gamma 90.00
_cell_formula_units_Z 4
_cell_length_a 15.361(3)
_cell_length_b 5.9990(12)
_cell_length_c 22.999(5)
_cell_measurement_reflns_used 7893
_cell_measurement_temperature 293(2)
_cell_measurement_theta_max 30.26
_cell_measurement_theta_min 2.87
_cell_volume 2119.4(8)
_computing_cell_refinement 'HKL2000 (Otwinowski & Minor, 1997)'
_computing_data_collection 'COLLECT (Hooft, 1998)'
_computing_data_reduction 'HKL2000 (Otwinowski & Minor, 1997)'
_computing_molecular_graphics 'SHELXTL (Sheldrick, 1999)'
_computing_publication_material 'SHELXTL (Sheldrick, 1999); PLATON (Spek, 2003)'
_computing_structure_refinement 'SHELXL-97 (Sheldrick, 1997)'
_computing_structure_solution 'SHELXS-97 (Sheldrick, 1997)'
_diffrn_ambient_temperature 293(2)
_diffrn_detector_area_resol_mean 0
_diffrn_measured_fraction_theta_full 0.996
_diffrn_measured_fraction_theta_max 0.923
_diffrn_measurement_device_type 'ADSC Quantum 210'
_diffrn_measurement_method 'two \f and two \w scans with 2\% steps'
_diffrn_radiation_monochromator graphite
_diffrn_radiation_source 'Sybchrotron Radiation'
_diffrn_radiation_type 'Synchrotron Radiation'
_diffrn_radiation_wavelength 0.76999
_diffrn_reflns_av_R_equivalents 0.0585
_diffrn_reflns_av_sigmaI/netI 0.0551
_diffrn_reflns_limit_h_max 19
_diffrn_reflns_limit_h_min -19
_diffrn_reflns_limit_k_max 7
_diffrn_reflns_limit_k_min 0
_diffrn_reflns_limit_l_max 29
_diffrn_reflns_limit_l_min -29
_diffrn_reflns_number 7385
_diffrn_reflns_theta_full 27.50
_diffrn_reflns_theta_max 30.26
_diffrn_reflns_theta_min 2.87
_diffrn_standards_decay_% 0
_diffrn_standards_interval_count 0
_diffrn_standards_interval_time 0
_diffrn_standards_number 0
_exptl_absorpt_coefficient_mu 0.289
_exptl_absorpt_correction_type none
_exptl_crystal_colour Blue
_exptl_crystal_density_diffrn 1.402
_exptl_crystal_density_method 'not measured'
_exptl_crystal_description irregular
_exptl_crystal_F_000 936
_exptl_crystal_size_max 0.20
_exptl_crystal_size_mid 0.15
_exptl_crystal_size_min 0.15
_refine_diff_density_max 0.476
_refine_diff_density_min -0.268
_refine_diff_density_rms 0.088
_refine_ls_abs_structure_details 'Flack H D (1983), Acta Cryst. A39, 876-881'
_refine_ls_abs_structure_Flack 0.48(8)
_refine_ls_extinction_coef 0.026(3)
_refine_ls_extinction_expression Fc^*^=kFc[1+0.001xFc^2^\l^3^/sin(2\q)]^-1/4^
_refine_ls_extinction_method SHELXL
_refine_ls_goodness_of_fit_ref 1.057
_refine_ls_hydrogen_treatment constr
_refine_ls_matrix_type full
_refine_ls_number_parameters 272
_refine_ls_number_reflns 4351
_refine_ls_number_restraints 1
_refine_ls_restrained_S_all 1.057
_refine_ls_R_factor_all 0.0607
_refine_ls_R_factor_gt 0.0490
_refine_ls_shift/su_max 0.001
_refine_ls_shift/su_mean 0.000
_refine_ls_structure_factor_coef Fsqd
_refine_ls_weighting_details 'calc w=1/[\s^2^(Fo^2^)+(0.0921P)^2^+0.0000P] where P=(Fo^2^+2Fc^2^)/3'
_refine_ls_weighting_scheme calc
_refine_ls_wR_factor_gt 0.1310
_refine_ls_wR_factor_ref 0.1391
_reflns_number_gt 3650
_reflns_number_total 4351
_reflns_threshold_expression >2sigma(I)
_cod_data_source_file b812295d.txt
_cod_data_source_block yk0633
_cod_depositor_comments
;
The following automatic conversions were performed:
'_symmetry_cell_setting' value 'Orthorhombic' changed to 'orthorhombic'
according to '/home/saulius/struct/CIF-dictionaries/cif_core.dic'
dictionary named 'cif_core.dic' version 2.4.1 from 2010-06-29.

Automatic conversion script
Id: cif_fix_enum 1527 2010-12-29 10:47:43Z saulius 
;
_cod_original_cell_volume 2119.4(7)
_cod_original_sg_symbol_H-M Pca21
_cod_database_code 7000299

loop_
_symmetry_equiv_pos_as_xyz
'x, y, z'
'-x, -y, z+1/2'
'x+1/2, -y, z'
'-x+1/2, y, z+1/2'

loop_
_atom_site_label
_atom_site_type_symbol
_atom_site_fract_x
_atom_site_fract_y
_atom_site_fract_z
_atom_site_U_iso_or_equiv
_atom_site_adp_type
_atom_site_occupancy
_atom_site_symmetry_multiplicity
_atom_site_calc_flag
_atom_site_refinement_flags
_atom_site_disorder_assembly
_atom_site_disorder_group
S1 S 0.60706(5) 0.06480(12) 0.26590(4) 0.0436(2) Uani 1 1 d . . .
S2 S 0.33142(5) 0.20754(13) 0.43511(3) 0.0458(2) Uani 1 1 d . . .
O1 O 0.66851(15) 0.2004(5) 0.29533(13) 0.0613(7) Uani 1 1 d . . .
O2 O 0.61002(17) -0.1708(4) 0.27312(13) 0.0612(7) Uani 1 1 d . . .
O3 O 0.51297(13) 0.1328(3) 0.28549(9) 0.0408(5) Uani 1 1 d . . .
O4 O 0.36652(16) 0.3419(4) 0.38171(10) 0.0489(5) Uani 1 1 d . . .
O5 O 0.37211(19) 0.3149(5) 0.48310(10) 0.0664(7) Uani 1 1 d . . .
O6 O 0.34298(17) -0.0259(4) 0.42536(12) 0.0607(7) Uani 1 1 d . . .
N1 N 0.3269(2) 0.1685(6) 0.20226(16) 0.0674(9) Uani 1 1 d . . .
C1 C 0.6482(2) 0.3282(6) 0.17277(18) 0.0553(8) Uani 1 1 d . . .
H1 H 0.6717 0.4290 0.1992 0.066 Uiso 1 1 calc R . .
C2 C 0.6505(3) 0.3696(8) 0.1133(2) 0.0740(12) Uani 1 1 d . . .
H2 H 0.6758 0.4998 0.0994 0.089 Uiso 1 1 calc R . .
C3 C 0.6155(3) 0.2195(9) 0.07538(19) 0.0801(14) Uani 1 1 d . . .
H3 H 0.6175 0.2500 0.0358 0.096 Uiso 1 1 calc R . .
C4 C 0.5777(3) 0.0255(8) 0.09374(19) 0.0771(12) Uani 1 1 d . . .
H4 H 0.5550 -0.0747 0.0669 0.092 Uiso 1 1 calc R . .
C5 C 0.5733(3) -0.0205(7) 0.15304(17) 0.0611(9) Uani 1 1 d . . .
H5 H 0.5466 -0.1499 0.1664 0.073 Uiso 1 1 calc R . .
C6 C 0.6093(2) 0.1292(5) 0.19152(15) 0.0471(7) Uani 1 1 d . . .
C7 C 0.49465(19) 0.3712(4) 0.29210(14) 0.0400(6) Uani 1 1 d . . .
H7A H 0.5289 0.4565 0.2645 0.048 Uiso 1 1 calc R . .
H7B H 0.5098 0.4198 0.3310 0.048 Uiso 1 1 calc R . .
C8 C 0.39773(18) 0.4087(4) 0.28112(12) 0.0377(7) Uani 1 1 d . . .
C9 C 0.3811(2) 0.6584(5) 0.29134(19) 0.0535(8) Uani 1 1 d . . .
H9A H 0.3943 0.6950 0.3310 0.080 Uiso 1 1 calc R . .
H9B H 0.3211 0.6916 0.2835 0.080 Uiso 1 1 calc R . .
H9C H 0.4175 0.7444 0.2659 0.080 Uiso 1 1 calc R . .
C10 C 0.3774(2) 0.3473(5) 0.21791(14) 0.0412(6) Uani 1 1 d . . .
C11 C 0.4176(2) 0.4756(5) 0.17839(14) 0.0478(7) Uani 1 1 d . . .
H11 H 0.4528 0.5940 0.1896 0.057 Uiso 1 1 calc R . .
C12 C 0.4050(3) 0.4269(8) 0.12226(18) 0.0729(12) Uani 1 1 d . . .
H12 H 0.4316 0.5175 0.0946 0.087 Uiso 1 1 calc R . .
C13 C 0.3554(3) 0.2515(8) 0.10283(18) 0.0714(11) Uani 1 1 d . . .
H13 H 0.3487 0.2238 0.0633 0.086 Uiso 1 1 calc R . .
C14 C 0.3160(3) 0.1182(8) 0.14371(18) 0.0678(10) Uani 1 1 d . . .
H14 H 0.2826 -0.0035 0.1324 0.081 Uiso 1 1 calc R . .
C15 C 0.3425(2) 0.2709(5) 0.32218(14) 0.0428(6) Uani 1 1 d . . .
H15A H 0.2811 0.2975 0.3151 0.051 Uiso 1 1 calc R . .
H15B H 0.3542 0.1133 0.3169 0.051 Uiso 1 1 calc R . .
C16 C 0.2195(2) 0.2664(5) 0.43634(15) 0.0449(6) Uani 1 1 d . . .
C17 C 0.1922(3) 0.4726(6) 0.45527(18) 0.0644(10) Uani 1 1 d . . .
H17 H 0.2322 0.5816 0.4660 0.077 Uiso 1 1 calc R . .
C18 C 0.1031(3) 0.5134(9) 0.4580(2) 0.0815(14) Uani 1 1 d . . .
H18 H 0.0829 0.6519 0.4701 0.098 Uiso 1 1 calc R . .
C19 C 0.0448(3) 0.3493(8) 0.44259(19) 0.0748(12) Uani 1 1 d . . .
H19 H -0.0146 0.3778 0.4447 0.090 Uiso 1 1 calc R . .
C20 C 0.0731(3) 0.1454(8) 0.4243(2) 0.0769(12) Uani 1 1 d . . .
H20 H 0.0331 0.0360 0.4139 0.092 Uiso 1 1 calc R . .
C21 C 0.1617(2) 0.1018(7) 0.42123(17) 0.0589(9) Uani 1 1 d . . .
H21 H 0.1816 -0.0370 0.4091 0.071 Uiso 1 1 calc R . .

loop_
_atom_site_aniso_label
_atom_site_aniso_U_11
_atom_site_aniso_U_22
_atom_site_aniso_U_33
_atom_site_aniso_U_23
_atom_site_aniso_U_13
_atom_site_aniso_U_12
S1 0.0378(4) 0.0401(4) 0.0530(4) 0.0063(3) 0.0024(3) 0.0047(3)
S2 0.0458(4) 0.0494(4) 0.0422(4) 0.0025(3) -0.0001(4) -0.0005(3)
O1 0.0429(12) 0.0743(17) 0.0669(16) 0.0029(13) -0.0061(12) -0.0070(10)
O2 0.0627(14) 0.0399(11) 0.0810(18) 0.0179(13) 0.0101(13) 0.0178(10)
O3 0.0378(10) 0.0323(9) 0.0522(11) 0.0027(8) 0.0040(9) 0.0027(8)
O4 0.0518(12) 0.0523(12) 0.0425(11) -0.0046(10) 0.0061(10) -0.0122(10)
O5 0.0692(18) 0.0881(19) 0.0419(13) -0.0038(13) -0.0080(13) -0.0137(15)
O6 0.0656(15) 0.0506(13) 0.0659(16) 0.0060(12) 0.0054(12) 0.0131(11)
N1 0.062(2) 0.076(2) 0.0640(19) -0.0001(16) -0.0005(16) -0.0120(16)
C1 0.0522(19) 0.0490(19) 0.065(2) 0.0073(15) 0.0067(17) 0.0030(16)
C2 0.075(3) 0.075(3) 0.072(3) 0.028(2) 0.020(2) 0.006(2)
C3 0.082(3) 0.105(4) 0.053(2) 0.015(3) 0.016(2) 0.014(3)
C4 0.088(3) 0.081(3) 0.062(2) -0.014(2) 0.001(2) 0.007(2)
C5 0.067(2) 0.0502(19) 0.066(2) -0.0056(16) 0.0045(18) -0.0017(18)
C6 0.0461(17) 0.0403(15) 0.0547(17) -0.0015(14) 0.0076(14) 0.0050(13)
C7 0.0402(14) 0.0314(13) 0.0483(14) -0.0046(11) 0.0034(13) -0.0005(11)
C8 0.0390(15) 0.0312(13) 0.0429(16) 0.0022(10) 0.0035(11) 0.0029(10)
C9 0.0537(18) 0.0355(14) 0.071(2) -0.0002(15) 0.0045(18) 0.0066(14)
C10 0.0391(14) 0.0385(15) 0.0460(15) 0.0039(12) 0.0020(12) 0.0038(12)
C11 0.0600(19) 0.0437(15) 0.0396(14) 0.0096(13) 0.0033(14) -0.0142(15)
C12 0.088(3) 0.078(3) 0.052(2) 0.0201(19) 0.001(2) -0.014(2)
C13 0.074(3) 0.093(3) 0.0469(19) 0.0041(19) -0.0061(19) -0.009(2)
C14 0.066(2) 0.079(3) 0.058(2) -0.0055(19) -0.0068(19) -0.020(2)
C15 0.0425(15) 0.0435(15) 0.0422(15) -0.0013(13) 0.0039(13) -0.0070(12)
C16 0.0495(15) 0.0447(15) 0.0405(12) 0.0051(13) 0.0087(15) 0.0013(12)
C17 0.071(2) 0.0506(19) 0.072(2) 0.0065(17) 0.013(2) 0.0081(18)
C18 0.089(3) 0.075(3) 0.080(3) 0.021(2) 0.025(2) 0.042(3)
C19 0.058(2) 0.093(3) 0.074(2) 0.030(2) 0.013(2) 0.017(2)
C20 0.050(2) 0.103(3) 0.078(3) 0.018(3) -0.006(2) -0.010(2)
C21 0.0540(19) 0.062(2) 0.061(2) -0.0020(16) 0.0018(16) -0.0033(16)

loop_
_atom_type_symbol
_atom_type_description
_atom_type_scat_dispersion_real
_atom_type_scat_dispersion_imag
_atom_type_scat_source
C C 0.0033 0.0016 'International Tables Vol C Tables 4.2.6.8 and 6.1.1.4'
N N 0.0061 0.0033 'International Tables Vol C Tables 4.2.6.8 and 6.1.1.4'
O O 0.0106 0.0060 'International Tables Vol C Tables 4.2.6.8 and 6.1.1.4'
S S 0.1246 0.1234 'International Tables Vol C Tables 4.2.6.8 and 6.1.1.4'
H H 0.0000 0.0000 'International Tables Vol C Tables 4.2.6.8 and 6.1.1.4'

loop_
_geom_angle_atom_site_label_1
_geom_angle_atom_site_label_2
_geom_angle_atom_site_label_3
_geom_angle
_geom_angle_site_symmetry_1
_geom_angle_site_symmetry_3
_geom_angle_publ_flag
O1 S1 O2 119.51(16) . . ?
O1 S1 O3 109.10(14) . . ?
O2 S1 O3 104.73(13) . . ?
O1 S1 C6 109.02(17) . . ?
O2 S1 C6 109.37(16) . . ?
O3 S1 C6 103.95(13) . . ?
O5 S2 O6 120.72(18) . . ?
O5 S2 O4 102.96(14) . . ?
O6 S2 O4 109.79(14) . . ?
O5 S2 C16 109.07(17) . . ?
O6 S2 C16 108.75(15) . . ?
O4 S2 C16 104.27(14) . . ?
C7 O3 S1 117.44(17) . . ?
C15 O4 S2 119.46(18) . . ?
C10 N1 C14 119.5(3) . . ?
C2 C1 C6 117.7(4) . . ?
C3 C2 C1 120.1(4) . . ?
C2 C3 C4 122.1(4) . . ?
C3 C4 C5 119.4(4) . . ?
C6 C5 C4 118.7(4) . . ?
C5 C6 C1 121.9(4) . . ?
C5 C6 S1 118.4(3) . . ?
C1 C6 S1 119.7(3) . . ?
O3 C7 C8 108.3(2) . . ?
C15 C8 C7 111.3(2) . . ?
C15 C8 C10 110.2(2) . . ?
C7 C8 C10 108.7(2) . . ?
C15 C8 C9 110.1(3) . . ?
C7 C8 C9 106.3(2) . . ?
C10 C8 C9 110.2(2) . . ?
C11 C10 N1 122.1(3) . . ?
C11 C10 C8 114.3(3) . . ?
N1 C10 C8 123.5(3) . . ?
C12 C11 C10 117.6(3) . . ?
C11 C12 C13 124.1(4) . . ?
C12 C13 C14 117.9(4) . . ?
C13 C14 N1 118.9(4) . . ?
O4 C15 C8 106.3(2) . . ?
C21 C16 C17 121.9(3) . . ?
C21 C16 S2 119.0(2) . . ?
C17 C16 S2 119.0(3) . . ?
C16 C17 C18 118.2(4) . . ?
C19 C18 C17 120.1(4) . . ?
C20 C19 C18 120.9(4) . . ?
C19 C20 C21 119.8(4) . . ?
C16 C21 C20 119.1(4) . . ?

loop_
_geom_bond_atom_site_label_1
_geom_bond_atom_site_label_2
_geom_bond_distance
_geom_bond_site_symmetry_2
_geom_bond_publ_flag
S1 O1 1.418(3) . ?
S1 O2 1.424(2) . ?
S1 O3 1.568(2) . ?
S1 C6 1.754(4) . ?
S2 O5 1.423(3) . ?
S2 O6 1.430(3) . ?
S2 O4 1.565(2) . ?
S2 C16 1.755(3) . ?
O3 C7 1.466(3) . ?
O4 C15 1.481(4) . ?
N1 C10 1.371(5) . ?
N1 C14 1.390(6) . ?
C1 C2 1.390(6) . ?
C1 C6 1.403(5) . ?
C2 C3 1.364(7) . ?
C3 C4 1.368(7) . ?
C4 C5 1.393(6) . ?
C5 C6 1.377(5) . ?
C7 C8 1.527(4) . ?
C8 C15 1.515(4) . ?
C8 C10 1.532(4) . ?
C8 C9 1.537(4) . ?
C10 C11 1.341(4) . ?
C11 C12 1.337(6) . ?
C12 C13 1.374(6) . ?
C13 C14 1.374(6) . ?
C16 C21 1.373(5) . ?
C16 C17 1.377(5) . ?
C17 C18 1.392(7) . ?
C18 C19 1.376(7) . ?
C19 C20 1.365(7) . ?
C20 C21 1.387(6) . ?

loop_
_cod_related_entry_id
_cod_related_entry_database
_cod_related_entry_code
1 ChemSpider 30652568
